data_7032839
loop_
_publ_author_name
'Button, Zo\"e E'
'Higgins, Jessica A.'
'Suvova, Mark\'eta'
'Cloke, F Geoffrey N'
'Roe, S. Mark'

_publ_section_title
;
 Mixed sandwich thorium complexes incorporating
 bis(tri-isopropylsilyl)cyclooctatetraenyl and pentamethylcyclopentadienyl
 ligands: synthesis, structure and reactivity.
;
_journal_issue 6
_journal_name_full 'Dalton transactions (Cambridge, England : 2003)'
_journal_page_first 2588
_journal_page_last 2596
_journal_paper_doi 10.1039/c4dt02362e
_journal_volume 44
_journal_year 2015
_chemical_formula_moiety 'C36 H63 Cl Si2 Th, C6 H12'
_chemical_formula_sum 'C42 H75 Cl Si2 Th'
_chemical_formula_weight 903.69
_chemical_name_common complex_1_chloride
_chemical_name_systematic
;
chloro(eta-5-pentamethylcyclopentadienyl)
(eta-8-(bis{triisopropylsilyl}cyclooctatetraene))thorium(IV)
;
_space_group_crystal_system triclinic
_space_group_IT_number 2
_space_group_name_Hall '-P 1'
_space_group_name_H-M_alt 'P -1'
_symmetry_space_group_name_Hall '-P 1'
_symmetry_space_group_name_H-M 'P -1'
_atom_sites_solution_hydrogens geom
_audit_creation_date 2014-10-08
_audit_creation_method
;
Olex2 1.2-beta
(compiled 2014.09.19 svn.r3010 for OlexSys, GUI svn.r4874)
;
_cell_angle_alpha 92.8860(10)
_cell_angle_beta 99.1770(10)
_cell_angle_gamma 109.519(2)
_cell_formula_units_Z 2
_cell_length_a 8.67790(10)
_cell_length_b 12.8594(2)
_cell_length_c 20.8423(4)
_cell_measurement_reflns_used 5394
_cell_measurement_temperature 173(2)
_cell_measurement_theta_max 27.485
_cell_measurement_theta_min 0.998
_cell_volume 2150.66(7)
_computing_cell_refinement 'SHELXL-97 (Sheldrick, 1997)'
_computing_data_collection 'Collect (Bruker AXS BV, 1997-2004)'
_computing_data_reduction 'HKL Scalepack (Otwinowski & Minor 1997)'
_computing_molecular_graphics 'Olex2 (Dolomanov et al., 2009)'
_computing_publication_material 'Olex2 (Dolomanov et al., 2009)'
_computing_structure_refinement 'ShelXL (Sheldrick, 2008)'
_computing_structure_solution 'SHELXS-97 (Sheldrick, 1990)'
_diffrn_ambient_temperature 173.15
_diffrn_detector_area_resol_mean 9
_diffrn_measured_fraction_theta_full 0.989
_diffrn_measured_fraction_theta_max 0.979
_diffrn_measurement_device '95mm CCD camera on \k-goniostat'
_diffrn_measurement_device_type KappaCCD
_diffrn_measurement_method 'CCD rotation images, thick slices'
_diffrn_radiation_type MoK\a
_diffrn_radiation_wavelength 0.71073
_diffrn_reflns_av_R_equivalents 0.0730
_diffrn_reflns_av_unetI/netI 0.0745
_diffrn_reflns_Laue_measured_fraction_full 0.989
_diffrn_reflns_Laue_measured_fraction_max 0.979
_diffrn_reflns_limit_h_max 10
_diffrn_reflns_limit_h_min -11
_diffrn_reflns_limit_k_max 16
_diffrn_reflns_limit_k_min -16
_diffrn_reflns_limit_l_max 26
_diffrn_reflns_limit_l_min -26
_diffrn_reflns_number 26588
_diffrn_reflns_point_group_measured_fraction_full 0.989
_diffrn_reflns_point_group_measured_fraction_max 0.979
_diffrn_reflns_theta_full 25.242
_diffrn_reflns_theta_max 27.062
_diffrn_reflns_theta_min 3.418
_diffrn_source 'Enraf Nonius FR590'
_exptl_absorpt_coefficient_mu 3.611
_exptl_absorpt_correction_T_max 0.9218
_exptl_absorpt_correction_T_min 0.8347
_exptl_absorpt_correction_type multi-scan
_exptl_absorpt_process_details
;
        [c.f. r.h. blessing, acta cryst. (1995), a51, 33-38]
;
_exptl_crystal_colour colourless
_exptl_crystal_density_diffrn 1.395
_exptl_crystal_density_method 'not measured'
_exptl_crystal_description plate
_exptl_crystal_F_000 924
_exptl_crystal_size_max 0.2
_exptl_crystal_size_mid 0.04
_exptl_crystal_size_min 0.04
_refine_diff_density_max 1.958
_refine_diff_density_min -1.071
_refine_diff_density_rms 0.167
_refine_ls_extinction_method none
_refine_ls_goodness_of_fit_ref 1.036
_refine_ls_hydrogen_treatment constr
_refine_ls_matrix_type full
_refine_ls_number_parameters 435
_refine_ls_number_reflns 9259
_refine_ls_number_restraints 543
_refine_ls_restrained_S_all 1.035
_refine_ls_R_factor_all 0.0628
_refine_ls_R_factor_gt 0.0464
_refine_ls_shift/su_max 0.001
_refine_ls_shift/su_mean 0.000
_refine_ls_structure_factor_coef Fsqd
_refine_ls_weighting_details 'w=1/[\s^2^(Fo^2^)+(0.0393P)^2^+9.5726P] where P=(Fo^2^+2Fc^2^)/3'
_refine_ls_weighting_scheme calc
_refine_ls_wR_factor_gt 0.0992
_refine_ls_wR_factor_ref 0.1055
_reflns_Friedel_coverage 0.000
_reflns_number_gt 7789
_reflns_number_total 9259
_reflns_threshold_expression 'I > 2\s(I)'
_cod_data_source_file c4dt02362e2.cif
_cod_data_source_block 1
_cod_depositor_comments 'Adding full bibliography for 7032839--7032844.cif.'
_cod_original_cell_volume 2150.66(6)
_cod_database_code 7032839
_shelxl_version_number 2013-4
_shelx_space_group_comment
;
The symmetry employed for this shelxl refinement is uniquely defined
by the following loop, which should always be used as a source of
symmetry information in preference to the above space-group names.
They are only intended as comments.
;
_olex2_refinement_description
;
1. Fixed Uiso
 At 1.2 times of:
  All C(H) groups, All C(H,H) groups, All C(H,H,H,H) groups
 At 1.5 times of:
  All C(H,H,H) groups
2. Rigid body (RIGU) restrains
 Th1, C1, C2, C8, Si1, H2, C3, C7, H8, C9, C12, C15, C5, Cl1, C6, C4, C30, C29,
  C31, H3, H7, H9, C10, C11, H12, C13, C14, H15, C16, C17, H14A, H5, H6, Si2,
 C35, C28, C34, C27, C36, H10A, H10B, H10C, H11A, H11B, H11C, H13A, H13B, H13C,
 H14B, H14C, H16A, H16B, H16C, H17A, H17B, H17C, C18, C21, C24, H35A, H35B,
 H35C, C33, H34A, H34B, H34C, C32, H36A, H36B, H36C, H18, C19, C20, H21, C22,
 C23, H24, C25, C26, H33A, H33B, H33C, H32A, H32B, H32C, H19A, H19B, H19C, H20A,
  H20B, H20C, H22A, H22B, H22C, H23A, H23B, H23C, H25A, H25B, H25C, H26A, H26B,
 H26C
 with sigma for 1-2 distances of 0.004 and sigma for 1-3 distances of 0.004
 C50, C54, C55, C57, C53, C55, C56, C52
 with sigma for 1-2 distances of 0.004 and sigma for 1-3 distances of 0.004
3. Others
 Sof(H54C)=Sof(H54D)=Sof(H56C)=Sof(H56D)=Sof(C57)=Sof(H57A)=Sof(H57B)=1-FVAR(1)
 Sof(H54A)=Sof(H54B)=Sof(H56A)=Sof(H56B)=Sof(C55)=Sof(H55A)=Sof(H55B)=FVAR(1)
 Sof(H50C)=Sof(H50D)=Sof(H52C)=Sof(H52D)=Sof(C51)=Sof(H51A)=Sof(H51B)=1-FVAR(2)
 Sof(H50A)=Sof(H50B)=Sof(C53)=Sof(H53A)=Sof(H53B)=Sof(H52A)=Sof(H52B)=FVAR(2)
4.a Ternary CH refined with riding coordinates:
 C9(H9), C12(H12), C15(H15), C18(H18), C21(H21), C24(H24)
4.b Secondary CH2 refined with riding coordinates:
 C54(H54A,H54B), C54(H54C,H54D), C56(H56A,H56B), C56(H56C,H56D), C50(H50A,
 H50B), C50(H50C,H50D), C53(H53A,H53B), C55(H55A,H55B), C52(H52A,H52B),
 C52(H52C,H52D), C57(H57A,H57B), C51(H51A,H51B)
4.c Me refined with riding coordinates:
 C10(H10A,H10B,H10C), C11(H11A,H11B,H11C), C13(H13A,H13B,H13C), C14(H14A,H14B,
 H14C), C16(H16A,H16B,H16C), C17(H17A,H17B,H17C), C19(H19A,H19B,H19C), C20(H20A,
 H20B,H20C), C22(H22A,H22B,H22C), C23(H23A,H23B,H23C), C25(H25A,H25B,H25C),
 C26(H26A,H26B,H26C), C32(H32A,H32B,H32C), C33(H33A,H33B,H33C), C34(H34A,H34B,
 H34C), C35(H35A,H35B,H35C), C36(H36A,H36B,H36C)
4.d Aromatic/amide H refined with riding coordinates:
 C2(H2), C3(H3), C5(H5), C6(H6), C7(H7), C8(H8)
;

loop_
_space_group_symop_operation_xyz
'x, y, z'
'-x, -y, -z'

loop_
_atom_site_label
_atom_site_type_symbol
_atom_site_fract_x
_atom_site_fract_y
_atom_site_fract_z
_atom_site_U_iso_or_equiv
_atom_site_adp_type
_atom_site_occupancy
_atom_site_site_symmetry_order
_atom_site_calc_flag
_atom_site_refinement_flags_posn
_atom_site_refinement_flags_occupancy
_atom_site_disorder_assembly
_atom_site_disorder_group
C1 C 0.1915(7) 0.2421(5) 0.1921(3) 0.0215(12) Uani 1 1 d . . . .
C2 C 0.2323(7) 0.1444(5) 0.1938(3) 0.0216(12) Uani 1 1 d . . . .
H2 H 0.3030 0.1424 0.1636 0.026 Uiso 1 1 calc R . . .
C3 C 0.1979(7) 0.0491(5) 0.2274(3) 0.0204(12) Uani 1 1 d . . . .
H3 H 0.2541 0.0022 0.2140 0.024 Uiso 1 1 calc R . . .
C4 C 0.1041(7) 0.0027(5) 0.2753(3) 0.0204(11) Uani 1 1 d . . . .
C5 C -0.0100(7) 0.0398(5) 0.3038(3) 0.0218(12) Uani 1 1 d . . . .
H5 H -0.0541 -0.0054 0.3358 0.026 Uiso 1 1 calc R . . .
C6 C -0.0737(7) 0.1271(5) 0.2963(3) 0.0206(12) Uani 1 1 d . . . .
H6 H -0.1627 0.1192 0.3190 0.025 Uiso 1 1 calc R . . .
C7 C -0.0377(7) 0.2226(5) 0.2634(3) 0.0214(12) Uani 1 1 d . . . .
H7 H -0.1082 0.2635 0.2698 0.026 Uiso 1 1 calc R . . .
C8 C 0.0762(7) 0.2733(5) 0.2233(3) 0.0213(12) Uani 1 1 d . . . .
H8 H 0.0761 0.3453 0.2152 0.026 Uiso 1 1 calc R . . .
C9 C 0.3005(15) 0.4840(8) 0.1569(6) 0.080(3) Uani 1 1 d . . . .
H9 H 0.1886 0.4802 0.1654 0.096 Uiso 1 1 calc R . . .
C10 C 0.433(2) 0.5275(11) 0.2274(7) 0.133(5) Uani 1 1 d . . . .
H10A H 0.4004 0.4737 0.2588 0.200 Uiso 1 1 calc R . . .
H10B H 0.4331 0.5997 0.2446 0.200 Uiso 1 1 calc R . . .
H10C H 0.5455 0.5348 0.2205 0.200 Uiso 1 1 calc R . . .
C11 C 0.343(2) 0.5629(9) 0.1041(7) 0.127(5) Uani 1 1 d . . . .
H11A H 0.2617 0.5318 0.0634 0.190 Uiso 1 1 calc R . . .
H11B H 0.4547 0.5717 0.0963 0.190 Uiso 1 1 calc R . . .
H11C H 0.3391 0.6354 0.1189 0.190 Uiso 1 1 calc R . . .
C12 C 0.1272(11) 0.2906(8) 0.0512(4) 0.063(2) Uani 1 1 d . . . .
H12 H 0.1783 0.3363 0.0175 0.075 Uiso 1 1 calc R . . .
C13 C -0.0332(14) 0.3192(14) 0.0587(6) 0.112(5) Uani 1 1 d . . . .
H13A H -0.0008 0.3983 0.0736 0.168 Uiso 1 1 calc R . . .
H13B H -0.0888 0.2750 0.0908 0.168 Uiso 1 1 calc R . . .
H13C H -0.1094 0.3018 0.0164 0.168 Uiso 1 1 calc R . . .
C14 C 0.0957(11) 0.1667(8) 0.0269(4) 0.058(2) Uani 1 1 d . . . .
H14A H 0.2018 0.1578 0.0232 0.087 Uiso 1 1 calc R . . .
H14B H 0.0215 0.1462 -0.0159 0.087 Uiso 1 1 calc R . . .
H14C H 0.0439 0.1185 0.0582 0.087 Uiso 1 1 calc R . . .
C15 C 0.4860(11) 0.3250(8) 0.1143(5) 0.060(2) Uani 1 1 d . . . .
H15 H 0.4622 0.2435 0.1054 0.071 Uiso 1 1 calc R . . .
C16 C 0.5325(15) 0.3735(10) 0.0506(6) 0.090(4) Uani 1 1 d . . . .
H16A H 0.4347 0.3462 0.0154 0.134 Uiso 1 1 calc R . . .
H16B H 0.6217 0.3503 0.0386 0.134 Uiso 1 1 calc R . . .
H16C H 0.5706 0.4547 0.0577 0.134 Uiso 1 1 calc R . . .
C17 C 0.6335(11) 0.3649(10) 0.1690(5) 0.078(3) Uani 1 1 d . . . .
H17A H 0.6020 0.3327 0.2087 0.117 Uiso 1 1 calc R . . .
H17B H 0.6720 0.4460 0.1770 0.117 Uiso 1 1 calc R . . .
H17C H 0.7232 0.3419 0.1573 0.117 Uiso 1 1 calc R . . .
C18 C 0.0893(10) -0.2236(6) 0.2152(4) 0.0385(16) Uani 1 1 d . . . .
H18 H 0.1908 -0.1897 0.1960 0.046 Uiso 1 1 calc R . . .
C19 C -0.0585(12) -0.2240(7) 0.1639(4) 0.056(2) Uani 1 1 d . . . .
H19A H -0.0515 -0.1474 0.1585 0.084 Uiso 1 1 calc R . . .
H19B H -0.1626 -0.2636 0.1784 0.084 Uiso 1 1 calc R . . .
H19C H -0.0560 -0.2613 0.1221 0.084 Uiso 1 1 calc R . . .
C20 C 0.0795(14) -0.3422(7) 0.2243(4) 0.065(3) Uani 1 1 d . . . .
H20A H 0.1748 -0.3412 0.2570 0.098 Uiso 1 1 calc R . . .
H20B H 0.0813 -0.3801 0.1826 0.098 Uiso 1 1 calc R . . .
H20C H -0.0240 -0.3817 0.2392 0.098 Uiso 1 1 calc R . . .
C21 C 0.3382(8) -0.1191(6) 0.3438(4) 0.0356(15) Uani 1 1 d . . . .
H21 H 0.3321 -0.1941 0.3565 0.043 Uiso 1 1 calc R . . .
C22 C 0.4811(9) -0.0816(8) 0.3057(4) 0.054(2) Uani 1 1 d . . . .
H22A H 0.4540 -0.1319 0.2654 0.081 Uiso 1 1 calc R . . .
H22B H 0.5836 -0.0830 0.3327 0.081 Uiso 1 1 calc R . . .
H22C H 0.4968 -0.0059 0.2948 0.081 Uiso 1 1 calc R . . .
C23 C 0.3778(10) -0.0437(7) 0.4069(4) 0.0473(19) Uani 1 1 d . . . .
H23A H 0.2858 -0.0692 0.4308 0.071 Uiso 1 1 calc R . . .
H23B H 0.3932 0.0324 0.3970 0.071 Uiso 1 1 calc R . . .
H23C H 0.4802 -0.0454 0.4339 0.071 Uiso 1 1 calc R . . .
C24 C -0.0325(8) -0.2018(6) 0.3499(3) 0.0311(14) Uani 1 1 d . . . .
H24 H -0.0221 -0.1418 0.3845 0.037 Uiso 1 1 calc R . . .
C25 C 0.0031(10) -0.2947(6) 0.3857(4) 0.0458(19) Uani 1 1 d . . . .
H25A H 0.1193 -0.2682 0.4086 0.069 Uiso 1 1 calc R . . .
H25B H -0.0165 -0.3588 0.3540 0.069 Uiso 1 1 calc R . . .
H25C H -0.0707 -0.3165 0.4175 0.069 Uiso 1 1 calc R . . .
C26 C -0.2143(9) -0.2427(7) 0.3135(4) 0.0458(19) Uani 1 1 d . . . .
H26A H -0.2362 -0.1830 0.2906 0.069 Uiso 1 1 calc R . . .
H26B H -0.2888 -0.2645 0.3450 0.069 Uiso 1 1 calc R . . .
H26C H -0.2338 -0.3068 0.2818 0.069 Uiso 1 1 calc R . . .
C27 C 0.1583(8) 0.3117(7) 0.4253(3) 0.0376(15) Uani 1 1 d . . . .
C28 C 0.2465(8) 0.2459(6) 0.4549(3) 0.0308(14) Uani 1 1 d . . . .
C29 C 0.4144(8) 0.2979(5) 0.4522(3) 0.0263(13) Uani 1 1 d . . . .
C30 C 0.4325(9) 0.3953(6) 0.4203(3) 0.0321(14) Uani 1 1 d . . . .
C31 C 0.2717(9) 0.4029(6) 0.4035(3) 0.0378(15) Uani 1 1 d . . . .
C32 C -0.0196(10) 0.2994(10) 0.4282(4) 0.074(3) Uani 1 1 d . . . .
H32A H -0.0733 0.2295 0.4454 0.111 Uiso 1 1 calc R . . .
H32B H -0.0797 0.2991 0.3841 0.111 Uiso 1 1 calc R . . .
H32C H -0.0213 0.3616 0.4568 0.111 Uiso 1 1 calc R . . .
C33 C 0.1750(11) 0.1446(7) 0.4885(4) 0.052(2) Uani 1 1 d . . . .
H33A H 0.0540 0.1253 0.4829 0.078 Uiso 1 1 calc R . . .
H33B H 0.2240 0.1601 0.5352 0.078 Uiso 1 1 calc R . . .
H33C H 0.2003 0.0824 0.4693 0.078 Uiso 1 1 calc R . . .
C34 C 0.5549(9) 0.2652(7) 0.4853(3) 0.0442(19) Uani 1 1 d . . . .
H34A H 0.6602 0.3149 0.4760 0.066 Uiso 1 1 calc R . . .
H34B H 0.5379 0.1886 0.4690 0.066 Uiso 1 1 calc R . . .
H34C H 0.5586 0.2707 0.5326 0.066 Uiso 1 1 calc R . . .
C35 C 0.5950(10) 0.4810(7) 0.4129(4) 0.056(2) Uani 1 1 d . . . .
H35A H 0.5728 0.5395 0.3889 0.084 Uiso 1 1 calc R . . .
H35B H 0.6560 0.4457 0.3888 0.084 Uiso 1 1 calc R . . .
H35C H 0.6619 0.5134 0.4563 0.084 Uiso 1 1 calc R . . .
C36 C 0.2303(15) 0.4975(8) 0.3741(5) 0.077(3) Uani 1 1 d . . . .
H36A H 0.3303 0.5501 0.3625 0.115 Uiso 1 1 calc R . . .
H36B H 0.1896 0.5354 0.4059 0.115 Uiso 1 1 calc R . . .
H36C H 0.1440 0.4683 0.3347 0.115 Uiso 1 1 calc R . . .
Cl1 Cl 0.58037(19) 0.23503(16) 0.32335(9) 0.0381(4) Uani 1 1 d . . . .
Si1 Si 0.2861(2) 0.33744(15) 0.13036(8) 0.0247(4) Uani 1 1 d . . . .
Si2 Si 0.1235(2) -0.13548(14) 0.29580(8) 0.0236(4) Uani 1 1 d . . . .
Th1 Th 0.26392(3) 0.22069(2) 0.32196(2) 0.01742(7) Uani 1 1 d . . . .
C54 C 0.6151(11) 0.0613(8) 0.1449(5) 0.063(2) Uani 1 1 d . . . .
H54A H 0.6570 0.1066 0.1880 0.076 Uiso 0.480(15) 1 calc R P A 1
H54B H 0.6347 0.1110 0.1100 0.076 Uiso 0.480(15) 1 calc R P A 1
H54C H 0.5447 0.0444 0.1786 0.076 Uiso 0.520(15) 1 calc R P A 2
H54D H 0.7009 0.1358 0.1581 0.076 Uiso 0.520(15) 1 calc R P A 2
C56 C 0.3809(14) -0.0479(10) 0.0749(5) 0.083(3) Uani 1 1 d . . . .
H56A H 0.4154 0.0076 0.0440 0.100 Uiso 0.480(15) 1 calc R P A 1
H56B H 0.2579 -0.0803 0.0671 0.100 Uiso 0.480(15) 1 calc R P A 1
H56C H 0.3231 -0.0560 0.1127 0.100 Uiso 0.520(15) 1 calc R P A 2
H56D H 0.2988 -0.0543 0.0347 0.100 Uiso 0.520(15) 1 calc R P A 2
C50 C 0.6934(16) -0.0204(11) 0.1394(6) 0.095(4) Uani 1 1 d . . . .
H50A H 0.8147 0.0145 0.1557 0.114 Uiso 0.523(17) 1 calc R P B 1
H50B H 0.6489 -0.0801 0.1667 0.114 Uiso 0.523(17) 1 calc R P B 1
H50C H 0.7757 -0.0158 0.1792 0.114 Uiso 0.477(17) 1 calc R P B 2
H50D H 0.7471 -0.0148 0.1006 0.114 Uiso 0.477(17) 1 calc R P B 2
C53 C 0.666(3) -0.0627(15) 0.0785(9) 0.065(5) Uani 0.523(17) 1 d . P B 1
H53A H 0.7280 -0.1137 0.0727 0.078 Uiso 0.523(17) 1 calc R P B 1
H53B H 0.6922 -0.0048 0.0484 0.078 Uiso 0.523(17) 1 calc R P B 1
C55 C 0.4444(19) -0.0030(17) 0.1377(8) 0.053(5) Uani 0.480(15) 1 d . P A 1
H55A H 0.4307 -0.0629 0.1666 0.064 Uiso 0.480(15) 1 calc R P A 1
H55B H 0.3828 0.0444 0.1510 0.064 Uiso 0.480(15) 1 calc R P A 1
C52 C 0.4546(19) -0.1326(11) 0.0700(7) 0.115(4) Uani 1 1 d . . . .
H52A H 0.4100 -0.1783 0.0271 0.138 Uiso 0.523(17) 1 calc R P B 1
H52B H 0.4309 -0.1818 0.1050 0.138 Uiso 0.523(17) 1 calc R P B 1
H52C H 0.3686 -0.2058 0.0532 0.138 Uiso 0.477(17) 1 calc R P B 2
H52D H 0.5375 -0.1140 0.0409 0.138 Uiso 0.477(17) 1 calc R P B 2
C57 C 0.5159(16) 0.0602(12) 0.0837(7) 0.038(3) Uani 0.520(15) 1 d . P A 2
H57A H 0.5809 0.0667 0.0482 0.045 Uiso 0.520(15) 1 calc R P A 2
H57B H 0.4715 0.1218 0.0844 0.045 Uiso 0.520(15) 1 calc R P A 2
C51 C 0.527(3) -0.1325(12) 0.1313(8) 0.064(7) Uani 0.477(17) 1 d . P B 2
H51A H 0.5569 -0.1998 0.1370 0.077 Uiso 0.477(17) 1 calc R P B 2
H51B H 0.4552 -0.1266 0.1627 0.077 Uiso 0.477(17) 1 calc R P B 2

loop_
_atom_site_aniso_label
_atom_site_aniso_U_11
_atom_site_aniso_U_22
_atom_site_aniso_U_33
_atom_site_aniso_U_23
_atom_site_aniso_U_13
_atom_site_aniso_U_12
C1 0.025(3) 0.021(3) 0.021(3) 0.004(2) 0.005(2) 0.009(2)
C2 0.022(3) 0.027(3) 0.019(3) 0.002(2) 0.006(2) 0.010(2)
C3 0.022(3) 0.019(3) 0.023(3) 0.002(2) 0.006(2) 0.009(2)
C4 0.022(3) 0.020(3) 0.021(3) 0.002(2) 0.005(2) 0.009(2)
C5 0.018(3) 0.022(3) 0.024(3) 0.002(2) 0.005(2) 0.004(2)
C6 0.015(2) 0.027(3) 0.021(3) -0.001(2) 0.004(2) 0.009(2)
C7 0.017(3) 0.026(3) 0.023(3) 0.002(2) 0.003(2) 0.010(2)
C8 0.023(3) 0.022(3) 0.022(3) 0.005(2) 0.005(2) 0.012(2)
C9 0.119(8) 0.040(4) 0.100(6) 0.021(4) 0.072(6) 0.028(5)
C10 0.164(12) 0.078(9) 0.116(8) -0.019(6) 0.033(8) -0.011(8)
C11 0.244(16) 0.052(6) 0.141(9) 0.051(6) 0.142(10) 0.071(8)
C12 0.059(5) 0.074(5) 0.048(4) 0.019(4) 0.009(4) 0.012(4)
C13 0.074(6) 0.219(14) 0.068(7) 0.039(8) 0.009(5) 0.081(8)
C14 0.055(5) 0.067(5) 0.034(4) -0.004(4) 0.001(4) 0.003(4)
C15 0.053(4) 0.063(6) 0.072(5) 0.025(4) 0.027(4) 0.023(4)
C16 0.105(8) 0.108(9) 0.091(7) 0.049(6) 0.060(6) 0.057(7)
C17 0.042(5) 0.111(9) 0.080(6) 0.028(6) 0.014(4) 0.021(5)
C18 0.052(4) 0.031(4) 0.036(3) 0.002(3) 0.013(3) 0.018(3)
C19 0.081(6) 0.042(5) 0.039(4) -0.014(4) -0.003(4) 0.023(4)
C20 0.114(8) 0.036(4) 0.055(5) -0.006(4) 0.020(5) 0.039(5)
C21 0.029(3) 0.037(4) 0.046(4) 0.016(3) 0.006(3) 0.018(3)
C22 0.031(4) 0.070(6) 0.071(5) 0.026(4) 0.018(4) 0.025(4)
C23 0.042(4) 0.052(5) 0.043(4) 0.008(3) -0.007(3) 0.017(4)
C24 0.033(3) 0.026(3) 0.036(3) 0.010(3) 0.011(3) 0.009(3)
C25 0.057(5) 0.035(4) 0.052(5) 0.023(4) 0.021(4) 0.019(4)
C26 0.036(4) 0.039(4) 0.060(5) 0.006(4) 0.011(3) 0.008(3)
C27 0.031(3) 0.056(4) 0.024(3) -0.017(3) -0.004(2) 0.020(3)
C28 0.028(3) 0.046(4) 0.017(3) -0.003(2) 0.007(2) 0.010(2)
C29 0.026(3) 0.031(3) 0.020(3) 0.000(2) 0.002(2) 0.010(2)
C30 0.040(3) 0.031(3) 0.020(3) -0.004(2) 0.000(2) 0.008(2)
C31 0.050(3) 0.037(3) 0.027(3) -0.011(2) -0.006(3) 0.025(3)
C32 0.043(4) 0.138(9) 0.048(5) -0.026(5) 0.001(4) 0.049(5)
C33 0.065(5) 0.052(4) 0.031(4) 0.001(3) 0.023(4) 0.004(4)
C34 0.044(4) 0.064(5) 0.027(4) 0.000(3) -0.004(3) 0.027(4)
C35 0.058(4) 0.046(5) 0.038(4) -0.005(4) 0.008(4) -0.015(4)
C36 0.129(9) 0.054(5) 0.054(5) -0.011(4) -0.021(5) 0.059(6)
Cl1 0.0189(7) 0.0588(12) 0.0383(9) -0.0006(8) 0.0064(7) 0.0159(8)
Si1 0.0284(9) 0.0240(9) 0.0240(9) 0.0076(7) 0.0094(7) 0.0093(7)
Si2 0.0289(9) 0.0211(9) 0.0258(9) 0.0065(7) 0.0092(7) 0.0128(7)
Th1 0.01442(11) 0.02106(12) 0.01784(11) 0.00166(8) 0.00316(7) 0.00753(8)
C54 0.050(4) 0.074(6) 0.061(5) -0.012(4) -0.005(4) 0.025(4)
C56 0.075(6) 0.091(6) 0.059(5) -0.019(5) 0.005(4) 0.002(5)
C50 0.104(7) 0.131(9) 0.072(6) -0.013(6) -0.005(5) 0.083(7)
C53 0.100(9) 0.054(9) 0.052(7) -0.004(6) 0.011(6) 0.045(7)
C55 0.033(6) 0.078(10) 0.044(7) -0.022(6) -0.002(5) 0.023(6)
C52 0.152(9) 0.082(7) 0.095(9) -0.015(6) 0.001(7) 0.035(6)
C57 0.032(6) 0.047(7) 0.033(6) -0.012(5) -0.005(4) 0.019(5)
C51 0.112(17) 0.015(8) 0.042(10) -0.001(7) -0.046(10) 0.019(9)

loop_
_atom_type_symbol
_atom_type_description
_atom_type_scat_dispersion_real
_atom_type_scat_dispersion_imag
_atom_type_scat_source
C C 0.0033 0.0016 'International Tables Vol C Tables 4.2.6.8 and 6.1.1.4'
H H 0.0000 0.0000 'International Tables Vol C Tables 4.2.6.8 and 6.1.1.4'
Cl Cl 0.1484 0.1585 'International Tables Vol C Tables 4.2.6.8 and 6.1.1.4'
Si Si 0.0817 0.0704 'International Tables Vol C Tables 4.2.6.8 and 6.1.1.4'
Th Th -7.2400 8.8979 'International Tables Vol C Tables 4.2.6.8 and 6.1.1.4'

loop_
_geom_angle_atom_site_label_1
_geom_angle_atom_site_label_2
_geom_angle_atom_site_label_3
_geom_angle
C2 C1 C8 129.9(6)
C2 C1 Si1 114.2(4)
C2 C1 Th1 75.4(3)
C8 C1 Si1 115.5(4)
C8 C1 Th1 72.6(3)
Si1 C1 Th1 138.3(3)
C1 C2 H2 110.9
C1 C2 Th1 74.6(3)
C3 C2 C1 138.1(6)
C3 C2 H2 110.9
C3 C2 Th1 74.6(3)
Th1 C2 H2 138.0
C2 C3 H3 110.7
C2 C3 C4 138.7(5)
C2 C3 Th1 75.5(3)
C4 C3 H3 110.7
C4 C3 Th1 74.8(3)
Th1 C3 H3 136.6
C3 C4 C5 129.0(5)
C3 C4 Si2 112.5(4)
C3 C4 Th1 75.0(3)
C5 C4 Si2 118.1(4)
C5 C4 Th1 72.5(3)
Si2 C4 Th1 136.5(3)
C4 C5 H5 112.0
C4 C5 Th1 76.8(3)
C6 C5 C4 135.9(6)
C6 C5 H5 112.0
C6 C5 Th1 76.7(3)
Th1 C5 H5 127.6
C5 C6 H6 112.1
C5 C6 Th1 72.9(3)
C7 C6 C5 135.7(5)
C7 C6 H6 112.1
C7 C6 Th1 74.8(3)
Th1 C6 H6 137.4
C6 C7 H7 111.9
C6 C7 C8 136.3(5)
C6 C7 Th1 75.2(3)
C8 C7 H7 111.9
C8 C7 Th1 73.2(3)
Th1 C7 H7 136.9
C1 C8 H8 112.4
C1 C8 Th1 76.8(3)
C7 C8 C1 135.2(6)
C7 C8 H8 112.4
C7 C8 Th1 76.5(3)
Th1 C8 H8 127.3
C10 C9 H9 107.3
C10 C9 Si1 108.1(8)
C11 C9 H9 107.3
C11 C9 C10 113.4(11)
C11 C9 Si1 113.0(7)
Si1 C9 H9 107.3
C9 C10 H10A 109.5
C9 C10 H10B 109.5
C9 C10 H10C 109.5
H10A C10 H10B 109.5
H10A C10 H10C 109.5
H10B C10 H10C 109.5
C9 C11 H11A 109.5
C9 C11 H11B 109.5
C9 C11 H11C 109.5
H11A C11 H11B 109.5
H11A C11 H11C 109.5
H11B C11 H11C 109.5
C13 C12 H12 106.6
C13 C12 Si1 110.1(7)
C14 C12 H12 106.6
C14 C12 C13 115.7(9)
C14 C12 Si1 110.7(6)
Si1 C12 H12 106.6
C12 C13 H13A 109.5
C12 C13 H13B 109.5
C12 C13 H13C 109.5
H13A C13 H13B 109.5
H13A C13 H13C 109.5
H13B C13 H13C 109.5
C12 C14 H14A 109.5
C12 C14 H14B 109.5
C12 C14 H14C 109.5
H14A C14 H14B 109.5
H14A C14 H14C 109.5
H14B C14 H14C 109.5
C16 C15 H15 105.1
C16 C15 Si1 112.2(7)
C17 C15 H15 105.1
C17 C15 C16 110.7(9)
C17 C15 Si1 117.5(7)
Si1 C15 H15 105.1
C15 C16 H16A 109.5
C15 C16 H16B 109.5
C15 C16 H16C 109.5
H16A C16 H16B 109.5
H16A C16 H16C 109.5
H16B C16 H16C 109.5
C15 C17 H17A 109.5
C15 C17 H17B 109.5
C15 C17 H17C 109.5
H17A C17 H17B 109.5
H17A C17 H17C 109.5
H17B C17 H17C 109.5
C19 C18 H18 106.1
C19 C18 Si2 115.2(5)
C20 C18 H18 106.1
C20 C18 C19 110.0(7)
C20 C18 Si2 112.8(5)
Si2 C18 H18 106.1
C18 C19 H19A 109.5
C18 C19 H19B 109.5
C18 C19 H19C 109.5
H19A C19 H19B 109.5
H19A C19 H19C 109.5
H19B C19 H19C 109.5
C18 C20 H20A 109.5
C18 C20 H20B 109.5
C18 C20 H20C 109.5
H20A C20 H20B 109.5
H20A C20 H20C 109.5
H20B C20 H20C 109.5
C22 C21 H21 106.5
C22 C21 Si2 115.4(5)
C23 C21 H21 106.5
C23 C21 C22 110.6(7)
C23 C21 Si2 110.8(5)
Si2 C21 H21 106.5
C21 C22 H22A 109.5
C21 C22 H22B 109.5
C21 C22 H22C 109.5
H22A C22 H22B 109.5
H22A C22 H22C 109.5
H22B C22 H22C 109.5
C21 C23 H23A 109.5
C21 C23 H23B 109.5
C21 C23 H23C 109.5
H23A C23 H23B 109.5
H23A C23 H23C 109.5
H23B C23 H23C 109.5
C25 C24 H24 106.3
C25 C24 C26 109.9(6)
C25 C24 Si2 114.2(5)
C26 C24 H24 106.3
C26 C24 Si2 113.3(5)
Si2 C24 H24 106.3
C24 C25 H25A 109.5
C24 C25 H25B 109.5
C24 C25 H25C 109.5
H25A C25 H25B 109.5
H25A C25 H25C 109.5
H25B C25 H25C 109.5
C24 C26 H26A 109.5
C24 C26 H26B 109.5
C24 C26 H26C 109.5
H26A C26 H26B 109.5
H26A C26 H26C 109.5
H26B C26 H26C 109.5
C28 C27 C32 125.8(8)
C28 C27 Th1 74.9(4)
C31 C27 C28 108.6(6)
C31 C27 C32 124.6(8)
C31 C27 Th1 74.8(4)
C32 C27 Th1 125.4(5)
C27 C28 C33 126.2(7)
C27 C28 Th1 75.8(4)
C29 C28 C27 107.5(6)
C29 C28 C33 126.1(7)
C29 C28 Th1 74.9(3)
C33 C28 Th1 119.5(5)
C28 C29 C30 108.9(6)
C28 C29 C34 125.4(6)
C28 C29 Th1 76.2(4)
C30 C29 C34 125.2(6)
C30 C29 Th1 75.1(4)
C34 C29 Th1 121.4(4)
C29 C30 C31 107.4(6)
C29 C30 C35 125.9(7)
C29 C30 Th1 75.4(4)
C31 C30 C35 126.4(7)
C31 C30 Th1 75.8(4)
C35 C30 Th1 120.0(5)
C27 C31 C30 107.7(6)
C27 C31 C36 125.3(8)
C27 C31 Th1 76.3(4)
C30 C31 C36 126.7(8)
C30 C31 Th1 74.8(4)
C36 C31 Th1 120.0(5)
C27 C32 H32A 109.5
C27 C32 H32B 109.5
C27 C32 H32C 109.5
H32A C32 H32B 109.5
H32A C32 H32C 109.5
H32B C32 H32C 109.5
C28 C33 H33A 109.5
C28 C33 H33B 109.5
C28 C33 H33C 109.5
H33A C33 H33B 109.5
H33A C33 H33C 109.5
H33B C33 H33C 109.5
C29 C34 H34A 109.5
C29 C34 H34B 109.5
C29 C34 H34C 109.5
H34A C34 H34B 109.5
H34A C34 H34C 109.5
H34B C34 H34C 109.5
C30 C35 H35A 109.5
C30 C35 H35B 109.5
C30 C35 H35C 109.5
H35A C35 H35B 109.5
H35A C35 H35C 109.5
H35B C35 H35C 109.5
C31 C36 H36A 109.5
C31 C36 H36B 109.5
C31 C36 H36C 109.5
H36A C36 H36B 109.5
H36A C36 H36C 109.5
H36B C36 H36C 109.5
C9 Si1 C1 108.9(4)
C9 Si1 C12 106.1(5)
C12 Si1 C1 105.7(3)
C15 Si1 C1 113.1(3)
C15 Si1 C9 114.4(5)
C15 Si1 C12 108.1(4)
C4 Si2 C21 112.5(3)
C4 Si2 C24 109.2(3)
C18 Si2 C4 107.2(3)
C18 Si2 C21 108.0(3)
C18 Si2 C24 113.4(3)
C24 Si2 C21 106.5(3)
C1 Th1 C2 30.00(17)
C1 Th1 C29 154.46(19)
C1 Th1 C30 125.34(19)
C1 Th1 C31 113.23(19)
C2 Th1 C29 158.74(18)
C2 Th1 C30 145.36(19)
C2 Th1 C31 142.9(2)
C3 Th1 C1 57.87(17)
C3 Th1 C2 29.92(17)
C3 Th1 C29 142.98(18)
C3 Th1 C30 161.92(19)
C3 Th1 C31 167.72(18)
C4 Th1 C1 80.65(18)
C4 Th1 C2 57.94(18)
C4 Th1 C3 30.13(17)
C4 Th1 C29 124.60(18)
C4 Th1 C30 154.01(19)
C4 Th1 C31 147.4(2)
C5 Th1 C1 88.16(18)
C5 Th1 C2 77.42(18)
C5 Th1 C3 56.80(17)
C5 Th1 C4 30.65(17)
C5 Th1 C6 30.35(17)
C5 Th1 C7 57.93(18)
C5 Th1 C8 79.96(18)
C5 Th1 C29 115.38(19)
C5 Th1 C30 136.60(19)
C5 Th1 C31 117.5(2)
C5 Th1 Cl1 128.89(13)
C6 Th1 C1 78.32(18)
C6 Th1 C2 83.17(17)
C6 Th1 C3 75.55(17)
C6 Th1 C4 57.81(17)
C6 Th1 C29 116.67(18)
C6 Th1 C30 122.15(19)
C6 Th1 C31 94.8(2)
C7 Th1 C1 57.59(17)
C7 Th1 C2 75.40(17)
C7 Th1 C3 83.35(17)
C7 Th1 C4 78.62(17)
C7 Th1 C6 29.95(18)
C7 Th1 C29 125.53(18)
C7 Th1 C30 113.76(19)
C7 Th1 C31 84.55(19)
C8 Th1 C1 30.61(17)
C8 Th1 C2 56.79(17)
C8 Th1 C3 77.64(18)
C8 Th1 C4 88.53(18)
C8 Th1 C6 57.92(18)
C8 Th1 C7 30.32(17)
C8 Th1 C29 139.18(18)
C8 Th1 C30 113.86(19)
C8 Th1 C31 90.82(19)
C8 Th1 Cl1 123.90(13)
C29 Th1 C31 48.35(19)
C30 Th1 C29 29.51(19)
C30 Th1 C31 29.5(2)
Cl1 Th1 C1 95.92(13)
Cl1 Th1 C2 81.38(12)
Cl1 Th1 C3 82.87(12)
Cl1 Th1 C4 99.83(12)
Cl1 Th1 C6 157.40(13)
Cl1 Th1 C7 153.48(13)
Cl1 Th1 C29 77.40(13)
Cl1 Th1 C30 79.10(15)
Cl1 Th1 C31 107.42(16)
H54A C54 H54B 109.0
H54C C54 H54D 108.3
C50 C54 H54A 111.0
C50 C54 H54B 111.0
C50 C54 H54C 109.8
C50 C54 H54D 109.8
C55 C54 H54A 111.0
C55 C54 H54B 111.0
C55 C54 C50 103.6(12)
C57 C54 H54C 109.8
C57 C54 H54D 109.8
C57 C54 C50 109.2(9)
H56A C56 H56B 109.3
H56C C56 H56D 108.5
C55 C56 H56A 111.5
C55 C56 H56B 111.5
C55 C56 C52 101.3(13)
C52 C56 H56A 111.5
C52 C56 H56B 111.5
C52 C56 H56C 110.2
C52 C56 H56D 110.2
C52 C56 C57 107.5(11)
C57 C56 H56C 110.2
C57 C56 H56D 110.2
C54 C50 H50A 109.5
C54 C50 H50B 109.5
C54 C50 H50C 112.1
C54 C50 H50D 112.1
C54 C50 C51 98.5(11)
H50A C50 H50B 108.1
H50C C50 H50D 109.7
C53 C50 C54 110.5(12)
C53 C50 H50A 109.5
C53 C50 H50B 109.5
C51 C50 H50C 112.1
C51 C50 H50D 112.1
C50 C53 H53A 112.2
C50 C53 H53B 112.2
C50 C53 C52 97.7(14)
H53A C53 H53B 109.8
C52 C53 H53A 112.2
C52 C53 H53B 112.2
C54 C55 H55A 109.6
C54 C55 H55B 109.6
C56 C55 C54 110.5(14)
C56 C55 H55A 109.6
C56 C55 H55B 109.6
H55A C55 H55B 108.1
C56 C52 C53 105.8(11)
C56 C52 H52A 110.6
C56 C52 H52B 110.6
C56 C52 H52C 111.1
C56 C52 H52D 111.1
C53 C52 H52A 110.6
C53 C52 H52B 110.6
H52A C52 H52B 108.7
H52C C52 H52D 109.0
C51 C52 C56 103.5(13)
C51 C52 H52C 111.1
C51 C52 H52D 111.1
C54 C57 C56 104.0(12)
C54 C57 H57A 111.0
C54 C57 H57B 111.0
C56 C57 H57A 111.0
C56 C57 H57B 111.0
H57A C57 H57B 109.0
C50 C51 H51A 111.6
C50 C51 H51B 111.6
C52 C51 C50 101.0(14)
C52 C51 H51A 111.6
C52 C51 H51B 111.6
H51A C51 H51B 109.4

loop_
_geom_bond_atom_site_label_1
_geom_bond_atom_site_label_2
_geom_bond_distance
C1 C2 1.415(8)
C1 C8 1.427(8)
C1 Si1 1.912(6)
C1 Th1 2.728(6)
C2 H2 0.9500
C2 C3 1.411(8)
C2 Th1 2.739(6)
C3 H3 0.9500
C3 C4 1.417(8)
C3 Th1 2.728(6)
C4 C5 1.427(8)
C4 Si2 1.903(6)
C4 Th1 2.725(6)
C5 H5 0.9500
C5 C6 1.412(8)
C5 Th1 2.670(6)
C6 H6 0.9500
C6 C7 1.404(8)
C6 Th1 2.719(5)
C7 H7 0.9500
C7 C8 1.410(8)
C7 Th1 2.715(6)
C8 H8 0.9500
C8 Th1 2.673(6)
C9 H9 1.0000
C9 C10 1.658(18)
C9 C11 1.540(14)
C9 Si1 1.895(9)
C10 H10A 0.9800
C10 H10B 0.9800
C10 H10C 0.9800
C11 H11A 0.9800
C11 H11B 0.9800
C11 H11C 0.9800
C12 H12 1.0000
C12 C13 1.582(14)
C12 C14 1.567(13)
C12 Si1 1.899(9)
C13 H13A 0.9800
C13 H13B 0.9800
C13 H13C 0.9800
C14 H14A 0.9800
C14 H14B 0.9800
C14 H14C 0.9800
C15 H15 1.0000
C15 C16 1.547(13)
C15 C17 1.497(13)
C15 Si1 1.875(8)
C16 H16A 0.9800
C16 H16B 0.9800
C16 H16C 0.9800
C17 H17A 0.9800
C17 H17B 0.9800
C17 H17C 0.9800
C18 H18 1.0000
C18 C19 1.531(11)
C18 C20 1.523(10)
C18 Si2 1.902(7)
C19 H19A 0.9800
C19 H19B 0.9800
C19 H19C 0.9800
C20 H20A 0.9800
C20 H20B 0.9800
C20 H20C 0.9800
C21 H21 1.0000
C21 C22 1.533(10)
C21 C23 1.515(11)
C21 Si2 1.908(7)
C22 H22A 0.9800
C22 H22B 0.9800
C22 H22C 0.9800
C23 H23A 0.9800
C23 H23B 0.9800
C23 H23C 0.9800
C24 H24 1.0000
C24 C25 1.531(9)
C24 C26 1.537(9)
C24 Si2 1.908(7)
C25 H25A 0.9800
C25 H25B 0.9800
C25 H25C 0.9800
C26 H26A 0.9800
C26 H26B 0.9800
C26 H26C 0.9800
C27 C28 1.421(10)
C27 C31 1.406(11)
C27 C32 1.509(10)
C27 Th1 2.818(6)
C28 C29 1.397(9)
C28 C33 1.505(10)
C28 Th1 2.807(6)
C29 C30 1.420(9)
C29 C34 1.498(9)
C29 Th1 2.791(6)
C30 C31 1.421(10)
C30 C35 1.508(10)
C30 Th1 2.787(6)
C31 C36 1.510(11)
C31 Th1 2.800(7)
C32 H32A 0.9800
C32 H32B 0.9800
C32 H32C 0.9800
C33 H33A 0.9800
C33 H33B 0.9800
C33 H33C 0.9800
C34 H34A 0.9800
C34 H34B 0.9800
C34 H34C 0.9800
C35 H35A 0.9800
C35 H35B 0.9800
C35 H35C 0.9800
C36 H36A 0.9800
C36 H36B 0.9800
C36 H36C 0.9800
Cl1 Th1 2.6854(15)
C54 H54A 0.9900
C54 H54B 0.9900
C54 H54C 0.9900
C54 H54D 0.9900
C54 C50 1.438(13)
C54 C55 1.414(18)
C54 C57 1.417(15)
C56 H56A 0.9900
C56 H56B 0.9900
C56 H56C 0.9900
C56 H56D 0.9900
C56 C55 1.353(18)
C56 C52 1.443(16)
C56 C57 1.469(17)
C50 H50A 0.9900
C50 H50B 0.9900
C50 H50C 0.9900
C50 H50D 0.9900
C50 C53 1.308(19)
C50 C51 1.64(2)
C53 H53A 0.9900
C53 H53B 0.9900
C53 C52 1.73(2)
C55 H55A 0.9900
C55 H55B 0.9900
C52 H52A 0.9900
C52 H52B 0.9900
C52 H52C 0.9900
C52 H52D 0.9900
C52 C51 1.331(19)
C57 H57A 0.9900
C57 H57B 0.9900
C51 H51A 0.9900
C51 H51B 0.9900

loop_
_geom_torsion_atom_site_label_1
_geom_torsion_atom_site_label_2
_geom_torsion_atom_site_label_3
_geom_torsion_atom_site_label_4
_geom_torsion
C1 C2 C3 C4 1.2(13)
C1 C2 C3 Th1 -44.0(7)
C2 C1 C8 C7 -2.1(12)
C2 C1 C8 Th1 52.7(6)
C2 C3 C4 C5 6.5(12)
C2 C3 C4 Si2 -179.9(6)
C2 C3 C4 Th1 -45.4(7)
C3 C4 C5 C6 1.6(11)
C3 C4 C5 Th1 -52.9(6)
C4 C5 C6 C7 -9.5(12)
C4 C5 C6 Th1 -54.5(7)
C5 C6 C7 C8 0.4(12)
C5 C6 C7 Th1 -44.5(7)
C6 C7 C8 C1 9.5(12)
C6 C7 C8 Th1 -45.5(7)
C8 C1 C2 C3 -7.6(12)
C8 C1 C2 Th1 -51.6(6)
C10 C9 Si1 C1 64.8(8)
C10 C9 Si1 C12 178.1(8)
C10 C9 Si1 C15 -62.7(9)
C11 C9 Si1 C1 -168.8(9)
C11 C9 Si1 C12 -55.5(11)
C11 C9 Si1 C15 63.6(11)
C13 C12 Si1 C1 68.6(8)
C13 C12 Si1 C9 -46.9(9)
C13 C12 Si1 C15 -170.1(8)
C14 C12 Si1 C1 -60.6(7)
C14 C12 Si1 C9 -176.1(6)
C14 C12 Si1 C15 60.7(7)
C16 C15 Si1 C1 162.7(7)
C16 C15 Si1 C9 -72.0(9)
C16 C15 Si1 C12 46.0(9)
C17 C15 Si1 C1 -67.4(8)
C17 C15 Si1 C9 58.0(9)
C17 C15 Si1 C12 176.0(8)
C27 C28 C29 C30 -0.8(7)
C27 C28 C29 C34 171.6(6)
C27 C28 C29 Th1 -69.5(4)
C28 C27 C31 C30 -0.9(7)
C28 C27 C31 C36 -175.0(7)
C28 C27 C31 Th1 67.9(5)
C28 C29 C30 C31 0.3(7)
C28 C29 C30 C35 173.9(6)
C28 C29 C30 Th1 -69.4(4)
C29 C30 C31 C27 0.4(7)
C29 C30 C31 C36 174.3(7)
C29 C30 C31 Th1 -69.4(4)
C31 C27 C28 C29 1.1(7)
C31 C27 C28 C33 175.8(6)
C31 C27 C28 Th1 -67.8(5)
C32 C27 C28 C29 -168.1(7)
C32 C27 C28 C33 6.7(11)
C32 C27 C28 Th1 123.1(7)
C32 C27 C31 C30 168.4(6)
C32 C27 C31 C36 -5.6(11)
C32 C27 C31 Th1 -122.8(7)
C33 C28 C29 C30 -175.6(6)
C33 C28 C29 C34 -3.2(11)
C33 C28 C29 Th1 115.7(7)
C34 C29 C30 C31 -172.2(6)
C34 C29 C30 C35 1.5(11)
C34 C29 C30 Th1 118.2(6)
C35 C30 C31 C27 -173.2(6)
C35 C30 C31 C36 0.7(11)
C35 C30 C31 Th1 117.0(7)
Si1 C1 C2 C3 -179.2(6)
Si1 C1 C2 Th1 136.8(4)
Si1 C1 C8 C7 169.3(6)
Si1 C1 C8 Th1 -135.9(4)
Si2 C4 C5 C6 -171.6(6)
Si2 C4 C5 Th1 133.9(4)
Th1 C1 C2 C3 44.0(7)
Th1 C1 C8 C7 -54.8(7)
Th1 C2 C3 C4 45.2(7)
Th1 C3 C4 C5 51.9(6)
Th1 C3 C4 Si2 -134.5(3)
Th1 C4 C5 C6 54.5(7)
Th1 C5 C6 C7 45.0(7)
Th1 C6 C7 C8 44.9(7)
Th1 C7 C8 C1 54.9(7)
Th1 C27 C28 C29 68.9(4)
Th1 C27 C28 C33 -116.4(7)
Th1 C27 C31 C30 -68.8(4)
Th1 C27 C31 C36 117.2(7)
Th1 C28 C29 C30 68.7(4)
Th1 C28 C29 C34 -118.9(6)
Th1 C29 C30 C31 69.6(4)
Th1 C29 C30 C35 -116.7(7)
Th1 C30 C31 C27 69.8(5)
Th1 C30 C31 C36 -116.3(7)
C54 C50 C53 C52 -67.9(15)
C54 C50 C51 C52 74.5(15)
C56 C52 C51 C50 -76.4(16)
C50 C54 C55 C56 -72.4(17)
C50 C54 C57 C56 67.6(13)
C50 C53 C52 C56 66.3(15)
C50 C53 C52 C51 -33.0(13)
C53 C50 C51 C52 -34.6(15)
C53 C52 C51 C50 25.9(11)
C55 C54 C50 C53 74.7(17)
C55 C54 C50 C51 -2.0(13)
C55 C54 C57 C56 -28.7(11)
C55 C56 C52 C53 -65.8(15)
C55 C56 C52 C51 8.1(18)
C55 C56 C57 C54 30.1(11)
C52 C56 C55 C54 72.8(17)
C52 C56 C57 C54 -64.4(13)
C57 C54 C50 C53 7.1(18)
C57 C54 C50 C51 -69.6(13)
C57 C54 C55 C56 32.7(13)
C57 C56 C55 C54 -31.4(13)
C57 C56 C52 C53 1.1(14)
C57 C56 C52 C51 75.0(16)
C51 C50 C53 C52 25.6(10)
